data_7204177
loop_
_publ_author_name
'Sekizaki, Shuichi'
'Tada, Chiyoko'
'Yamochi, Hideki'
'Saito, Gunzi'

_publ_section_title
;
 Structural aspects of a series of cation radical salts of
 tetrathiotetracene (TTT) with 2-alkoxy-1,1,3,3-tetracyanoallyl anions
 (RO-TCA--; R&#x00A0;=&#x00A0;Me, Et, Prn, Bun)
;
_journal_issue 9
_journal_name_full 'Journal of Materials Chemistry'
_journal_page_first 2293
_journal_paper_doi 10.1039/b105340j
_journal_volume 11
_journal_year 2001
_chemical_compound_source 'Local laboratory'
_chemical_formula_moiety 'C18 H8 S4 1+,C8 H5 N4 O1 1-,0.25(C4 H8 O1)'
_chemical_formula_sum 'C27 H15 N4 O1.25 S4'
_chemical_formula_weight 543.71
_space_group_IT_number 2
_symmetry_cell_setting triclinic
_symmetry_space_group_name_Hall '-P 1'
_symmetry_space_group_name_H-M 'P -1'
_atom_type_scat_source 'International Tables (1974)'
_cell_angle_alpha 74.423(4)
_cell_angle_beta 88.636(5)
_cell_angle_gamma 83.511(5)
_cell_formula_units_Z 4
_cell_length_a 7.573(1)
_cell_length_b 14.909(1)
_cell_length_c 23.061(2)
_cell_measurement_temperature 298
_cell_volume 2492.0(4)
_computing_cell_refinement 'MXC(MAC Science)'
_computing_data_collection 'MXC(MAC Science)'
_computing_data_reduction Crystan
_computing_molecular_graphics Crystan
_computing_publication_material Crystan
_computing_structure_refinement Crystan
_computing_structure_solution Crystan
_diffrn_measurement_device 'Mac Science DIP2000'
_diffrn_measurement_method theta/2theta
_diffrn_radiation_type 'Mo K-alpha'
_diffrn_radiation_wavelength 0.71073
_diffrn_reflns_limit_h_max 9
_diffrn_reflns_limit_h_min 0
_diffrn_reflns_limit_k_max 18
_diffrn_reflns_limit_k_min -18
_diffrn_reflns_limit_l_max 29
_diffrn_reflns_limit_l_min -29
_diffrn_reflns_number 9024
_diffrn_reflns_theta_max 26.10
_exptl_absorpt_coefficient_mu 3.948
_exptl_absorpt_correction_type none
_exptl_crystal_colour Black
_exptl_crystal_density_diffrn 1.450
_exptl_crystal_density_meas 1.460
_exptl_crystal_description Needle
_exptl_crystal_size_max 0.40
_exptl_crystal_size_mid 0.25
_exptl_crystal_size_min 0.03
_refine_diff_density_max 0.23
_refine_diff_density_min -0.27
_refine_ls_extinction_method None
_refine_ls_goodness_of_fit_obs 1.289
_refine_ls_hydrogen_treatment refxyz
_refine_ls_number_parameters 770
_refine_ls_number_reflns 6515
_refine_ls_R_factor_obs 0.039
_refine_ls_shift/esd_max 0.2735
_refine_ls_shift/esd_mean 0.0055
_refine_ls_weighting_scheme unit
_refine_ls_wR_factor_obs 0.042
_reflns_number_observed 6515
_reflns_number_total 9024
_reflns_observed_criterion refl_observed_if_I_>_3.00_sigma(I)
_cod_data_source_file b105340j.txt
_cod_data_source_block (TTT)(EtO-TCA)(THF)0.25
_cod_depositor_comments
;
The following automatic conversions were performed:
'_symmetry_cell_setting' value 'Triclinic' changed to 'triclinic'
according to '/home/saulius/struct/CIF-dictionaries/cif_core.dic'
dictionary named 'cif_core.dic' version 2.4.1 from
2010-06-29.

'_refine_ls_weighting_scheme' value 'Unit' changed to 'unit'
according to '/home/saulius/struct/CIF-dictionaries/cif_core.dic'
dictionary named 'cif_core.dic' version 2.4.1 from 2010-06-29.

Automatic conversion script
Id: cif_fix_enum 1527 2010-12-29 10:47:43Z saulius 

The following automatic conversions were performed:

'_atom_site_thermal_displace_type' tag value 'Uij' was replaced with
'Uani' value 75 times.

Automatic conversion script
Id: cif_fix_values 1646 2011-03-28 12:23:43Z adriana 
;
_cod_original_cell_volume 2491.3(1)
_cod_original_sg_symbol_H-M 'P -1  '
_cod_original_formula_sum 'C27 H15 O1.25 N4 S4    '
_cod_database_code 7204177

loop_
_symmetry_equiv_pos_as_xyz
+x,+y,+z
-x,-y,-z

loop_
_atom_site_aniso_label
_atom_site_aniso_U_11
_atom_site_aniso_U_22
_atom_site_aniso_U_33
_atom_site_aniso_U_12
_atom_site_aniso_U_13
_atom_site_aniso_U_23
S1 0.0388(5) 0.0383(5) 0.0377(4) 0.0012(4) -0.0030(3) -0.0020(3)
S2 0.0391(5) 0.0298(4) 0.0445(5) 0.0041(3) -0.0004(3) -0.0039(3)
S3 0.0395(5) 0.0317(4) 0.0371(4) 0.0011(3) -0.0013(3) -0.0034(3)
S4 0.0378(5) 0.0273(4) 0.0445(4) 0.0007(3) 0.0015(3) -0.0072(3)
S21 0.0581(6) 0.0298(5) 0.0560(5) 0.0011(4) -0.0077(4) -0.0106(4)
S22 0.0611(6) 0.0345(5) 0.0559(5) 0.0032(4) -0.0014(4) -0.0205(4)
S23 0.0513(6) 0.0305(5) 0.0519(5) 0.0016(4) 0.0005(4) -0.0135(3)
S24 0.0521(6) 0.0407(5) 0.0517(5) 0.0030(4) 0.0035(4) -0.0211(4)
O41 0.045(1) 0.034(1) 0.060(2) 0.005(1) -0.013(1) -0.011(1)
O51 0.050(2) 0.061(2) 0.056(2) 0.010(1) -0.006(1) -0.005(1)
O61 0.28(2) 0.06(1) 0.34(2) -0.03(1) 0.14(2) -0.02(1)
N41 0.063(2) 0.054(2) 0.078(2) -0.007(2) 0.011(2) -0.005(2)
N42 0.056(2) 0.050(2) 0.070(2) 0.011(2) -0.002(2) 0.000(2)
N43 0.060(2) 0.038(2) 0.071(2) -0.003(2) 0.005(2) -0.002(1)
N44 0.064(3) 0.080(3) 0.100(3) 0.011(2) 0.022(2) -0.025(2)
N51 0.119(4) 0.057(2) 0.064(2) -0.004(2) -0.032(2) -0.009(2)
N52 0.064(3) 0.076(3) 0.099(3) 0.008(2) 0.003(2) -0.034(2)
N53 0.073(2) 0.056(2) 0.073(2) 0.020(2) -0.020(2) -0.032(2)
N54 0.079(3) 0.046(2) 0.084(3) 0.013(2) -0.007(2) -0.025(2)
C1 0.029(2) 0.035(2) 0.035(2) -0.004(1) 0.002(1) -0.002(1)
C2 0.028(2) 0.029(2) 0.033(2) -0.004(1) 0.004(1) -0.005(1)
C3 0.030(2) 0.028(2) 0.038(2) -0.002(1) 0.003(1) -0.005(1)
C4 0.034(2) 0.031(2) 0.039(2) -0.003(1) 0.005(1) -0.010(1)
C5 0.044(2) 0.037(2) 0.054(2) 0.002(2) 0.002(1) -0.017(2)
C6 0.055(2) 0.052(3) 0.060(2) -0.002(2) 0.004(2) -0.031(2)
C7 0.054(2) 0.061(3) 0.047(2) -0.003(2) -0.001(2) -0.027(2)
C8 0.044(2) 0.048(2) 0.039(2) 0.001(2) -0.002(1) -0.011(1)
C9 0.030(2) 0.036(2) 0.037(2) -0.004(1) 0.003(1) -0.010(1)
C10 0.030(2) 0.032(2) 0.034(2) -0.002(1) 0.002(1) -0.005(1)
C11 0.029(2) 0.029(2) 0.036(2) -0.003(1) 0.002(1) -0.007(1)
C12 0.030(2) 0.028(2) 0.040(2) -0.003(1) 0.004(1) -0.007(1)
C13 0.034(2) 0.034(2) 0.037(2) -0.006(1) 0.005(1) -0.011(1)
C14 0.047(2) 0.040(2) 0.053(2) -0.006(2) 0.007(2) -0.018(2)
C15 0.060(3) 0.057(3) 0.061(2) -0.012(2) 0.008(2) -0.035(2)
C16 0.058(3) 0.065(3) 0.044(2) -0.013(2) 0.004(2) -0.024(2)
C17 0.045(2) 0.053(2) 0.039(2) -0.009(2) 0.001(1) -0.012(2)
C18 0.031(2) 0.041(2) 0.038(2) -0.007(1) 0.005(1) -0.010(1)
C21 0.039(2) 0.030(2) 0.048(2) -0.002(1) -0.006(1) -0.011(1)
C22 0.034(2) 0.032(2) 0.041(2) -0.003(1) -0.003(1) -0.012(1)
C23 0.041(2) 0.029(2) 0.046(2) -0.001(1) -0.005(1) -0.016(1)
C24 0.038(2) 0.040(2) 0.042(2) -0.004(1) -0.002(1) -0.017(1)
C25 0.055(2) 0.049(2) 0.049(2) -0.006(2) 0.003(2) -0.025(2)
C26 0.065(3) 0.071(3) 0.042(2) -0.021(2) 0.008(2) -0.024(2)
C27 0.067(3) 0.055(3) 0.044(2) -0.018(2) 0.002(2) -0.008(2)
C28 0.054(2) 0.038(2) 0.049(2) -0.005(2) 0.000(2) -0.009(1)
C29 0.039(2) 0.036(2) 0.040(2) -0.004(1) -0.002(1) -0.012(1)
C30 0.038(2) 0.027(2) 0.044(2) 0.000(1) -0.004(1) -0.013(1)
C31 0.032(2) 0.033(2) 0.041(2) -0.002(1) -0.003(1) -0.013(1)
C32 0.036(2) 0.034(2) 0.045(2) 0.000(1) -0.002(1) -0.017(1)
C33 0.034(2) 0.049(2) 0.038(2) -0.007(2) -0.001(1) -0.013(1)
C34 0.046(2) 0.062(3) 0.048(2) -0.004(2) 0.005(2) -0.018(2)
C35 0.061(3) 0.088(4) 0.045(2) -0.009(2) 0.012(2) -0.013(2)
C36 0.068(3) 0.072(3) 0.048(2) -0.013(2) 0.006(2) 0.003(2)
C37 0.058(3) 0.044(2) 0.055(2) -0.005(2) -0.001(2) -0.003(2)
C38 0.038(2) 0.040(2) 0.043(2) -0.006(1) -0.004(1) -0.007(1)
C41 0.047(2) 0.039(2) 0.050(2) 0.000(2) -0.003(2) -0.012(1)
C42 0.042(2) 0.046(2) 0.043(2) 0.002(2) 0.001(1) -0.009(1)
C43 0.042(2) 0.047(2) 0.041(2) -0.002(2) 0.006(1) -0.003(1)
C44 0.051(2) 0.050(2) 0.061(2) 0.002(2) 0.005(2) -0.013(2)
C45 0.045(2) 0.033(2) 0.040(2) 0.003(1) -0.003(1) -0.010(1)
C46 0.042(2) 0.033(2) 0.039(2) 0.005(1) -0.007(1) -0.011(1)
C47 0.038(2) 0.041(2) 0.048(2) 0.001(2) 0.002(1) -0.010(1)
C48 0.066(3) 0.047(3) 0.076(3) 0.011(2) -0.031(2) -0.010(2)
C49 0.085(5) 0.136(6) 0.096(5) -0.018(4) -0.029(3) 0.041(4)
C51 0.075(3) 0.041(2) 0.050(2) -0.001(2) -0.012(2) -0.002(2)
C52 0.070(3) 0.044(2) 0.055(2) 0.000(2) -0.001(2) -0.015(2)
C53 0.058(2) 0.040(2) 0.057(2) 0.002(2) -0.003(2) -0.023(2)
C54 0.055(2) 0.036(2) 0.062(2) 0.003(2) -0.005(2) -0.011(2)
C55 0.056(2) 0.039(2) 0.051(2) -0.002(2) -0.006(2) -0.010(1)
C56 0.050(2) 0.033(2) 0.053(2) -0.001(2) -0.003(2) -0.004(1)
C57 0.051(2) 0.036(2) 0.052(2) 0.003(2) -0.002(2) -0.012(1)
C58 0.046(3) 0.085(4) 0.071(3) -0.005(2) -0.003(2) -0.007(2)
C59 0.080(4) 0.082(4) 0.112(5) 0.024(3) 0.025(4) 0.009(4)
C61 0.136(7) 0.119(7) 0.103(5) -0.035(5) 0.018(4) -0.020(4)
C62 0.23(1) 0.12(1) 0.12(1) -0.03(1) 0.01(1) -0.03(1)

loop_
_atom_site_label
_atom_site_fract_x
_atom_site_fract_y
_atom_site_fract_z
_atom_site_U_iso_or_equiv
_atom_site_occupancy
_atom_site_thermal_displace_type
S1 0.00659(11) 0.18667(6) 0.88627(3) 0.0404(4) 1.000 Uani
S2 0.02744(11) 0.25147(6) 0.95455(4) 0.0398(4) 1.000 Uani
S3 0.45097(11) -0.11556(6) 1.11278(3) 0.0379(4) 1.000 Uani
S4 0.43074(11) -0.17985(6) 1.04415(4) 0.0380(4) 1.000 Uani
S21 0.34009(13) 0.27935(6) 0.53936(4) 0.0495(5) 1.000 Uani
S22 0.40336(14) 0.33318(6) 0.44979(4) 0.0514(5) 1.000 Uani
S23 0.14062(12) 0.73903(6) 0.46550(4) 0.0458(4) 1.000 Uani
S24 0.07333(13) 0.68674(7) 0.55486(4) 0.0491(5) 1.000 Uani
O41 0.3873(3) 0.6527(2) 0.7932(1) 0.048(1) 1.000 Uani
O51 0.5291(3) 0.9548(2) 0.6517(1) 0.059(1) 1.000 Uani
O61 0.489(3) 0.599(1) 0.980(1) 0.24(1) 0.500 Uani
N41 0.8003(5) 0.6513(3) 0.7309(2) 0.068(2) 1.000 Uani
N42 0.7970(4) 0.3774(2) 0.8564(2) 0.063(2) 1.000 Uani
N43 0.3710(5) 0.3213(2) 0.8571(2) 0.059(2) 1.000 Uani
N44 0.0242(5) 0.5636(3) 0.8832(2) 0.085(3) 1.000 Uani
N51 0.4439(6) 1.1085(3) 0.7424(2) 0.083(2) 1.000 Uani
N52 -0.0527(5) 1.1029(3) 0.6633(2) 0.082(3) 1.000 Uani
N53 0.0578(5) 1.1012(3) 0.5116(2) 0.069(2) 1.000 Uani
N54 0.4384(5) 0.8575(3) 0.5283(2) 0.072(2) 1.000 Uani
C1 0.1248(4) 0.0808(2) 0.9236(1) 0.035(1) 1.000 Uani
C2 0.1836(4) 0.0781(2) 0.9810(1) 0.032(1) 1.000 Uani
C3 0.1507(4) 0.1569(2) 1.0028(1) 0.033(1) 1.000 Uani
C4 0.2113(4) 0.1558(2) 1.0612(1) 0.036(1) 1.000 Uani
C5 0.1797(5) 0.2344(3) 1.0845(2) 0.046(2) 1.000 Uani
C6 0.2375(5) 0.2310(3) 1.1413(2) 0.056(2) 1.000 Uani
C7 0.3282(5) 0.1487(3) 1.1769(2) 0.055(2) 1.000 Uani
C8 0.3617(5) 0.0709(3) 1.1559(2) 0.045(2) 1.000 Uani
C9 0.3060(4) 0.0712(2) 1.0978(1) 0.036(1) 1.000 Uani
C10 0.3393(4) -0.0081(2) 1.0743(1) 0.034(1) 1.000 Uani
C11 0.2796(4) -0.0054(2) 1.0171(1) 0.032(1) 1.000 Uani
C12 0.3136(4) -0.0839(2) 0.9948(1) 0.034(1) 1.000 Uani
C13 0.2516(4) -0.0830(2) 0.9369(1) 0.036(1) 1.000 Uani
C14 0.2815(5) -0.1626(3) 0.9139(2) 0.048(2) 1.000 Uani
C15 0.2187(6) -0.1592(3) 0.8582(2) 0.059(2) 1.000 Uani
C16 0.1247(5) -0.0773(3) 0.8225(2) 0.057(2) 1.000 Uani
C17 0.0940(5) 0.0010(3) 0.8427(2) 0.047(2) 1.000 Uani
C18 0.1556(4) 0.0014(2) 0.9002(1) 0.038(2) 1.000 Uani
C21 0.2558(4) 0.3866(2) 0.5509(1) 0.040(2) 1.000 Uani
C22 0.2656(4) 0.4633(2) 0.5010(1) 0.037(1) 1.000 Uani
C23 0.3369(4) 0.4489(2) 0.4474(1) 0.039(2) 1.000 Uani
C24 0.3549(4) 0.5258(2) 0.3962(1) 0.041(2) 1.000 Uani
C25 0.4352(5) 0.5134(3) 0.3422(2) 0.051(2) 1.000 Uani
C26 0.4555(6) 0.5898(3) 0.2946(2) 0.060(2) 1.000 Uani
C27 0.3973(6) 0.6801(3) 0.2978(2) 0.057(2) 1.000 Uani
C28 0.3178(5) 0.6956(3) 0.3491(2) 0.049(2) 1.000 Uani
C29 0.2956(4) 0.6188(2) 0.3997(1) 0.040(2) 1.000 Uani
C30 0.2189(4) 0.6317(2) 0.4546(1) 0.038(2) 1.000 Uani
C31 0.2063(4) 0.5552(2) 0.5045(1) 0.036(1) 1.000 Uani
C32 0.1359(4) 0.5700(2) 0.5582(1) 0.039(2) 1.000 Uani
C33 0.1227(4) 0.4929(3) 0.6097(1) 0.042(2) 1.000 Uani
C34 0.0533(5) 0.5058(3) 0.6650(2) 0.054(2) 1.000 Uani
C35 0.0461(6) 0.4295(4) 0.7138(2) 0.067(3) 1.000 Uani
C36 0.1049(6) 0.3393(4) 0.7106(2) 0.066(3) 1.000 Uani
C37 0.1714(5) 0.3236(3) 0.6579(2) 0.055(2) 1.000 Uani
C38 0.1832(4) 0.4000(2) 0.6059(1) 0.042(2) 1.000 Uani
C41 0.7199(5) 0.6010(3) 0.7648(2) 0.047(2) 1.000 Uani
C42 0.7160(5) 0.4476(3) 0.8349(2) 0.046(2) 1.000 Uani
C43 0.3493(5) 0.4002(3) 0.8519(1) 0.046(2) 1.000 Uani
C44 0.1544(5) 0.5346(3) 0.8647(2) 0.056(2) 1.000 Uani
C45 0.6208(4) 0.5357(2) 0.8059(1) 0.041(2) 1.000 Uani
C46 0.4409(4) 0.5596(2) 0.8146(1) 0.039(2) 1.000 Uani
C47 0.3179(4) 0.4986(2) 0.8429(1) 0.044(2) 1.000 Uani
C48 0.2367(6) 0.6808(3) 0.7519(2) 0.066(2) 1.000 Uani
C49 0.2757(9) 0.7551(6) 0.7009(3) 0.116(5) 1.000 Uani
C51 0.3771(6) 1.0819(3) 0.7072(2) 0.058(2) 1.000 Uani
C52 0.0971(6) 1.0805(3) 0.6617(2) 0.058(2) 1.000 Uani
C53 0.1654(5) 1.0503(3) 0.5413(2) 0.053(2) 1.000 Uani
C54 0.3788(5) 0.9145(3) 0.5501(2) 0.053(2) 1.000 Uani
C55 0.2822(5) 1.0537(3) 0.6638(2) 0.051(2) 1.000 Uani
C56 0.3702(5) 0.9995(2) 0.6286(2) 0.047(2) 1.000 Uani
C57 0.3048(5) 0.9871(3) 0.5754(2) 0.048(2) 1.000 Uani
C58 0.6866(6) 0.9621(4) 0.6134(2) 0.071(3) 1.000 Uani
C59 0.8268(9) 0.8916(5) 0.6432(3) 0.099(4) 1.000 Uani
C61 0.6255(11) 0.5402(7) 0.9810(3) 0.123(6) 1.000 Uani
C62 0.6248(16) 0.4405(7) 0.9987(4) 0.160(7) 1.000 Uani
H5 0.116(4) 0.291(2) 1.061(1) 0.05(1) 1.000 Uiso
H6 0.216(5) 0.289(3) 1.159(2) 0.07(1) 1.000 Uiso
H7 0.370(5) 0.148(3) 1.217(2) 0.07(1) 1.000 Uiso
H8 0.417(4) 0.013(2) 1.178(1) 0.037(9) 1.000 Uiso
H14 0.347(5) -0.219(3) 0.939(2) 0.05(1) 1.000 Uiso
H15 0.239(5) -0.211(3) 0.843(2) 0.06(1) 1.000 Uiso
H16 0.074(5) -0.077(3) 0.782(2) 0.07(1) 1.000 Uiso
H17 0.036(5) 0.061(3) 0.819(2) 0.05(1) 1.000 Uiso
H25 0.474(5) 0.448(3) 0.341(2) 0.07(1) 1.000 Uiso
H26 0.521(5) 0.578(3) 0.261(2) 0.07(1) 1.000 Uiso
H27 0.409(5) 0.734(3) 0.264(2) 0.06(1) 1.000 Uiso
H28 0.281(5) 0.761(3) 0.352(1) 0.06(1) 1.000 Uiso
H34 0.010(5) 0.572(3) 0.668(2) 0.06(1) 1.000 Uiso
H35 -0.006(5) 0.443(3) 0.750(2) 0.07(1) 1.000 Uiso
H36 0.100(6) 0.284(3) 0.745(2) 0.10(2) 1.000 Uiso
H37 0.207(5) 0.262(3) 0.655(1) 0.05(1) 1.000 Uiso
H48A 0.208(5) 0.627(3) 0.739(1) 0.050 1.000 Uiso
H48B 0.135(5) 0.703(3) 0.775(2) 0.050 1.000 Uiso
H49A 0.174(5) 0.780(3) 0.676(2) 0.050 1.000 Uiso
H49B 0.384(5) 0.749(3) 0.684(2) 0.050 1.000 Uiso
H49C 0.334(6) 0.798(3) 0.711(2) 0.050 1.000 Uiso
H58A 0.657(4) 0.958(2) 0.570(2) 0.050 1.000 Uiso
H58B 0.736(5) 1.030(3) 0.611(1) 0.050 1.000 Uiso
H59A 0.776(5) 0.831(3) 0.639(2) 0.050 1.000 Uiso
H59B 0.843(5) 0.886(3) 0.681(2) 0.050 1.000 Uiso
H59C 0.930(5) 0.889(2) 0.617(2) 0.050 1.000 Uiso

loop_
_geom_angle_atom_site_label_1
_geom_angle_atom_site_label_2
_geom_angle_atom_site_label_3
_geom_angle
_geom_angle_site_symmetry_1
_geom_angle_site_symmetry_2
_geom_angle_site_symmetry_3
_geom_angle_publ_flag
S2 S1 C1 95.8(2) . . . ?
S1 S2 C3 95.5(2) . . . ?
S4 S3 C10 95.7(2) . . . ?
S3 S4 C12 95.7(2) . . . ?
S22 S21 C21 95.4(2) . . . ?
S21 S22 C23 95.8(2) . . . ?
S24 S23 C30 95.4(2) . . . ?
S23 S24 C32 96.0(2) . . . ?
C46 O41 C48 118.0(3) . . . ?
C56 O51 C58 119.6(3) . . . ?
C61 O61 C62 108.3(13) . . 2_657 ?
S1 C1 C2 114.0(3) . . . ?
S1 C1 C18 124.5(3) . . . ?
C2 C1 C18 121.4(3) . . . ?
C1 C2 C3 120.2(3) . . . ?
C1 C2 C11 119.8(3) . . . ?
C3 C2 C11 120.0(3) . . . ?
S2 C3 C2 114.4(3) . . . ?
S2 C3 C4 124.5(3) . . . ?
C2 C3 C4 121.0(3) . . . ?
C3 C4 C5 122.3(3) . . . ?
C3 C4 C9 118.9(3) . . . ?
C5 C4 C9 118.8(3) . . . ?
C4 C5 C6 121.0(4) . . . ?
C5 C6 C7 120.0(4) . . . ?
C6 C7 C8 120.7(4) . . . ?
C7 C8 C9 121.3(4) . . . ?
C4 C9 C8 118.0(3) . . . ?
C4 C9 C10 119.0(3) . . . ?
C8 C9 C10 122.9(3) . . . ?
S3 C10 C9 124.8(3) . . . ?
S3 C10 C11 114.0(3) . . . ?
C9 C10 C11 121.2(3) . . . ?
C2 C11 C10 119.9(3) . . . ?
C2 C11 C12 119.8(3) . . . ?
C10 C11 C12 120.3(3) . . . ?
S4 C12 C11 114.3(3) . . . ?
S4 C12 C13 124.6(3) . . . ?
C11 C12 C13 121.1(3) . . . ?
C12 C13 C14 122.1(3) . . . ?
C12 C13 C18 119.2(3) . . . ?
C14 C13 C18 118.8(3) . . . ?
C13 C14 C15 120.3(4) . . . ?
C14 C15 C16 121.1(4) . . . ?
C15 C16 C17 120.6(4) . . . ?
C16 C17 C18 120.8(4) . . . ?
C1 C18 C13 118.6(3) . . . ?
C1 C18 C17 122.9(3) . . . ?
C13 C18 C17 118.5(3) . . . ?
S21 C21 C22 114.6(3) . . . ?
S21 C21 C38 125.2(3) . . . ?
C22 C21 C38 120.2(3) . . . ?
C21 C22 C23 119.4(3) . . . ?
C21 C22 C31 120.6(3) . . . ?
C23 C22 C31 120.0(3) . . . ?
S22 C23 C22 114.8(3) . . . ?
S22 C23 C24 124.3(3) . . . ?
C22 C23 C24 120.9(3) . . . ?
C23 C24 C25 122.0(4) . . . ?
C23 C24 C29 119.3(3) . . . ?
C25 C24 C29 118.7(4) . . . ?
C24 C25 C26 120.1(4) . . . ?
C25 C26 C27 121.2(4) . . . ?
C26 C27 C28 120.8(4) . . . ?
C27 C28 C29 120.0(4) . . . ?
C24 C29 C28 119.2(3) . . . ?
C24 C29 C30 118.9(3) . . . ?
C28 C29 C30 121.9(4) . . . ?
S23 C30 C29 124.3(3) . . . ?
S23 C30 C31 115.0(3) . . . ?
C29 C30 C31 120.6(3) . . . ?
C22 C31 C30 120.3(3) . . . ?
C22 C31 C32 120.2(3) . . . ?
C30 C31 C32 119.6(3) . . . ?
S24 C32 C31 114.0(3) . . . ?
S24 C32 C33 125.6(3) . . . ?
C31 C32 C33 120.4(3) . . . ?
C32 C33 C34 121.7(4) . . . ?
C32 C33 C38 119.2(3) . . . ?
C34 C33 C38 119.1(4) . . . ?
C33 C34 C35 119.6(5) . . . ?
C34 C35 C36 121.6(4) . . . ?
C35 C36 C37 120.7(5) . . . ?
C36 C37 C38 120.3(4) . . . ?
C21 C38 C33 119.4(3) . . . ?
C21 C38 C37 121.9(4) . . . ?
C33 C38 C37 118.7(3) . . . ?
N41 C41 C45 177.9(4) . . . ?
N42 C42 C45 177.3(4) . . . ?
N43 C43 C47 177.2(4) . . . ?
N44 C44 C47 178.9(5) . . . ?
C41 C45 C42 116.2(3) . . . ?
C41 C45 C46 119.8(3) . . . ?
C42 C45 C46 124.0(3) . . . ?
O41 C46 C45 113.6(3) . . . ?
O41 C46 C47 119.7(3) . . . ?
C45 C46 C47 126.7(3) . . . ?
C43 C47 C44 117.2(4) . . . ?
C43 C47 C46 122.6(4) . . . ?
C44 C47 C46 120.2(4) . . . ?
O41 C48 C49 110.4(5) . . . ?
N51 C51 C55 175.5(5) . . . ?
N52 C52 C55 176.2(5) . . . ?
N53 C53 C57 176.8(4) . . . ?
N54 C54 C57 178.3(5) . . . ?
C51 C55 C52 115.1(4) . . . ?
C51 C55 C56 120.6(4) . . . ?
C52 C55 C56 124.2(4) . . . ?
O51 C56 C55 113.7(4) . . . ?
O51 C56 C57 120.5(4) . . . ?
C55 C56 C57 125.7(4) . . . ?
C53 C57 C54 115.7(4) . . . ?
C53 C57 C56 121.8(4) . . . ?
C54 C57 C56 122.4(4) . . . ?
O51 C58 C59 108.8(5) . . . ?
O61 C61 C62 124.8(12) . . . ?
O61 C62 C61 126.4(13) 2_657 . . ?
C4 C5 H5 120.3(21) . . . ?
C6 C5 H5 118.6(21) . . . ?
C5 C6 H6 121.8(22) . . . ?
C7 C6 H6 118.1(22) . . . ?
C6 C7 H7 119.1(24) . . . ?
C8 C7 H7 120.2(24) . . . ?
C7 C8 H8 124.7(20) . . . ?
C9 C8 H8 113.9(20) . . . ?
C13 C14 H14 117.5(21) . . . ?
C15 C14 H14 122.2(21) . . . ?
C14 C15 H15 120.2(23) . . . ?
C16 C15 H15 118.7(23) . . . ?
C15 C16 H16 119.8(22) . . . ?
C17 C16 H16 119.5(22) . . . ?
C16 C17 H17 124.0(21) . . . ?
C18 C17 H17 115.1(21) . . . ?
C24 C25 H25 116.4(22) . . . ?
C26 C25 H25 123.5(22) . . . ?
C25 C26 H26 116.7(24) . . . ?
C27 C26 H26 121.9(24) . . . ?
C26 C27 H27 122.0(23) . . . ?
C28 C27 H27 117.2(23) . . . ?
C27 C28 H28 120.2(20) . . . ?
C29 C28 H28 119.8(20) . . . ?
C33 C34 H34 119.2(20) . . . ?
C35 C34 H34 121.2(20) . . . ?
C34 C35 H35 115.6(25) . . . ?
C36 C35 H35 122.7(25) . . . ?
C35 C36 H36 122.7(29) . . . ?
C37 C36 H36 116.6(29) . . . ?
C36 C37 H37 121.2(21) . . . ?
C38 C37 H37 118.5(21) . . . ?
O41 C48 H48A 109.4(21) . . . ?
O41 C48 H48B 105.9(20) . . . ?
C49 C48 H48A 110.2(20) . . . ?
C49 C48 H48B 110.4(21) . . . ?
H48A C48 H48B 110.4(30) . . . ?
C48 C49 H49A 111.8(23) . . . ?
C48 C49 H49B 117.2(26) . . . ?
C48 C49 H49C 112.4(26) . . . ?
H49A C49 H49B 118.9(33) . . . ?
H49A C49 H49C 115.5(35) . . . ?
H49B C49 H49C 76.6(37) . . . ?
O51 C58 H58A 111.3(19) . . . ?
O51 C58 H58B 108.3(19) . . . ?
C59 C58 H58A 113.3(19) . . . ?
C59 C58 H58B 105.2(19) . . . ?
H58A C58 H58B 109.6(26) . . . ?
C58 C59 H59A 100.1(21) . . . ?
C58 C59 H59B 116.4(27) . . . ?
C58 C59 H59C 111.7(22) . . . ?
H59A C59 H59B 107.5(33) . . . ?
H59A C59 H59C 97.4(30) . . . ?
H59B C59 H59C 119.6(34) . . . ?

loop_
_geom_bond_atom_site_label_1
_geom_bond_atom_site_label_2
_geom_bond_distance
_geom_bond_site_symmetry_1
_geom_bond_site_symmetry_2
_geom_bond_publ_flag
S1 S2 2.074(2) . . ?
S1 C1 1.737(4) . . ?
S2 C3 1.734(4) . . ?
S3 S4 2.075(2) . . ?
S3 C10 1.742(4) . . ?
S4 C12 1.736(4) . . ?
S21 S22 2.071(2) . . ?
S21 C21 1.739(4) . . ?
S22 C23 1.728(4) . . ?
S23 S24 2.071(2) . . ?
S23 C30 1.723(4) . . ?
S24 C32 1.733(4) . . ?
O41 C46 1.360(4) . . ?
O41 C48 1.453(6) . . ?
O51 C56 1.354(5) . . ?
O51 C58 1.463(6) . . ?
O61 C61 1.28(3) . . ?
O61 C62 1.13(3) . 2_657 ?
N41 C41 1.144(6) . . ?
N42 C42 1.144(5) . . ?
N43 C43 1.144(6) . . ?
N44 C44 1.151(6) . . ?
N51 C51 1.143(6) . . ?
N52 C52 1.148(7) . . ?
N53 C53 1.148(6) . . ?
N54 C54 1.145(6) . . ?
C1 C2 1.396(4) . . ?
C1 C18 1.422(5) . . ?
C2 C3 1.394(5) . . ?
C2 C11 1.428(5) . . ?
C3 C4 1.428(5) . . ?
C4 C5 1.411(5) . . ?
C4 C9 1.439(5) . . ?
C5 C6 1.376(6) . . ?
C6 C7 1.396(6) . . ?
C7 C8 1.368(6) . . ?
C8 C9 1.413(5) . . ?
C9 C10 1.423(5) . . ?
C10 C11 1.395(4) . . ?
C11 C12 1.395(5) . . ?
C12 C13 1.423(5) . . ?
C13 C14 1.419(5) . . ?
C13 C18 1.442(5) . . ?
C14 C15 1.366(6) . . ?
C15 C16 1.402(6) . . ?
C16 C17 1.364(6) . . ?
C17 C18 1.418(5) . . ?
C21 C22 1.395(5) . . ?
C21 C38 1.425(5) . . ?
C22 C23 1.396(5) . . ?
C22 C31 1.416(5) . . ?
C23 C24 1.423(5) . . ?
C24 C25 1.420(5) . . ?
C24 C29 1.430(5) . . ?
C25 C26 1.373(6) . . ?
C26 C27 1.389(7) . . ?
C27 C28 1.377(6) . . ?
C28 C29 1.420(5) . . ?
C29 C30 1.431(5) . . ?
C30 C31 1.397(5) . . ?
C31 C32 1.398(5) . . ?
C32 C33 1.424(5) . . ?
C33 C34 1.421(5) . . ?
C33 C38 1.434(5) . . ?
C34 C35 1.373(7) . . ?
C35 C36 1.390(8) . . ?
C36 C37 1.371(6) . . ?
C37 C38 1.424(6) . . ?
C41 C45 1.430(5) . . ?
C42 C45 1.425(5) . . ?
C43 C47 1.418(6) . . ?
C44 C47 1.428(6) . . ?
C45 C46 1.393(5) . . ?
C46 C47 1.401(5) . . ?
C48 C49 1.434(9) . . ?
C51 C55 1.423(6) . . ?
C52 C55 1.412(7) . . ?
C53 C57 1.428(6) . . ?
C54 C57 1.418(6) . . ?
C55 C56 1.401(6) . . ?
C56 C57 1.398(5) . . ?
C58 C59 1.448(9) . . ?
C61 C62 1.432(15) . . ?
C5 H5 0.96(4) . . ?
C6 H6 1.04(4) . . ?
C7 H7 0.98(4) . . ?
C8 H8 0.93(4) . . ?
C14 H14 0.98(4) . . ?
C15 H15 0.93(4) . . ?
C16 H16 1.02(4) . . ?
C17 H17 0.97(4) . . ?
C25 H25 0.99(5) . . ?
C26 H26 0.97(4) . . ?
C27 H27 0.97(4) . . ?
C28 H28 1.00(4) . . ?
C34 H34 1.02(4) . . ?
C35 H35 0.96(5) . . ?
C36 H36 0.98(5) . . ?
C37 H37 0.95(4) . . ?
C48 H48A 0.98(4) . . ?
C48 H48B 1.01(4) . . ?
C49 H49A 0.96(4) . . ?
C49 H49B 0.91(4) . . ?
C49 H49C 0.90(5) . . ?
C58 H58A 1.06(4) . . ?
C58 H58B 1.10(4) . . ?
C59 H59A 1.05(4) . . ?
C59 H59B 0.86(4) . . ?
C59 H59C 0.98(4) . . ?

loop_
_geom_contact_atom_site_label_1
_geom_contact_atom_site_label_2
_geom_contact_distance
_geom_contact_site_symmetry_1
_geom_contact_site_symmetry_2
_geom_contact_publ_flag
S1 N42 3.010(3) 1_555 1_455 ?
S2 N42 2.976(3) 1_555 1_455 ?
S3 N43 3.110(3) 1_555 2_657 ?
S3 C1 3.363(3) 1_555 2_657 ?
S3 C2 3.473(3) 1_555 2_657 ?
S4 N43 2.959(3) 1_555 2_657 ?
S4 C2 3.409(3) 1_555 2_657 ?
S4 C3 3.350(3) 1_555 2_657 ?
S21 N54 3.198(4) 1_555 2_666 ?
S22 N54 2.874(4) 1_555 2_666 ?
S23 N52 3.286(4) 1_555 2_576 ?
S23 N53 2.836(4) 1_555 2_576 ?
S24 N53 3.177(4) 1_555 2_576 ?
N41 H34 2.54(4) 1_555 1_655 ?
N44 H6 2.67(4) 1_555 2_567 ?
N51 H8 2.37(3) 1_555 2_667 ?
N51 H27 2.67(4) 1_555 2_676 ?
N52 H28 2.47(4) 1_555 2_576 ?
N52 H58B 2.54(3) 1_555 1_455 ?
C8 C14 3.348(5) 1_555 2_657 ?
C10 C12 3.283(4) 1_555 2_657 ?
C41 H6 2.80(4) 1_555 2_667 ?
C42 H35 2.86(4) 1_555 1_655 ?
C43 H26 2.70(4) 1_555 2_666 ?
C45 H26 2.87(4) 1_555 2_666 ?
C51 H37 2.81(4) 1_555 1_565 ?
C52 H37 2.88(4) 1_555 1_565 ?
C53 H58A 2.89(4) 1_555 2_676 ?
C54 H58A 2.90(3) 1_555 2_676 ?
O41 H15 2.71(4) 1_555 1_545 ?
